data_2006929
loop_
_publ_author_name
'Lyon, David K.'
'Miller, Brian E.'
'Miller, Warren K.'
'Tyler, David R.'
'Weakley, Timothy J. R.'

_publ_section_title
'[<i>N</i>,<i>N</i>'-(1,1,2,2-Tetramethylethylene)bis(3,5-di-<i>tert</i>-butylsalicylideneiminato)]cobalt(II)'
_journal_issue 1
_journal_name_full 'Acta Crystallographica Section C'
_journal_page_first 20
_journal_page_last 22
_journal_paper_doi 10.1107/S010827019701264X
_journal_volume 54
_journal_year 1998
_chemical_formula_iupac '[Co (C36 H54 N2 O2)]'
_chemical_formula_moiety 'C36 H54 Co N2 O2'
_chemical_formula_sum 'C36 H54 Co N2 O2'
_chemical_formula_weight 605.77
_chemical_name_common Cobalt(3,5-di-t-butylsaltmen)
_chemical_name_systematic
;
Bis[N,N,N',N'-tetramethyl-1,2-diaminoethane-1,2-bis(3,5-di-t-butyl-
salicylideneiminato)]cobalt(II)
;
_space_group_IT_number 62
_symmetry_cell_setting orthorhombic
_symmetry_space_group_name_Hall '-P 2ac 2n'
_symmetry_space_group_name_H-M 'P n m a'
_cell_angle_alpha 90
_cell_angle_beta 90
_cell_angle_gamma 90
_cell_formula_units_Z 4
_cell_length_a 11.1567(5)
_cell_length_b 25.439(2)
_cell_length_c 11.7631(6)
_cell_measurement_reflns_used 25
_cell_measurement_temperature 294.2
_cell_measurement_theta_max 31.2
_cell_measurement_theta_min 29.8
_cell_volume 3338.5(3)
_computing_cell_refinement CAD4-PC
_computing_data_collection 'CAD4-PC (Enraf-Nonius, 1993)'
_computing_data_reduction 'TEXSAN (Molecular Structure Corporation, 1989)'
_computing_molecular_graphics 'ORTEPII (Johnson, 1976) in TEXSAN'
_computing_publication_material TEXSAN
_computing_structure_refinement TEXSAN
_computing_structure_solution TEXSAN
_diffrn_ambient_temperature 294.2
_diffrn_measurement_device 'Enraf-Nonius CAD4 diffractometer'
_diffrn_measurement_method '\w scans'
_diffrn_radiation_monochromator graphite
_diffrn_radiation_source 'X-ray tube'
_diffrn_radiation_type MoK\a
_diffrn_radiation_wavelength 0.71073
_diffrn_reflns_av_R_equivalents 0.00
_diffrn_reflns_limit_h_max 13
_diffrn_reflns_limit_h_min 0
_diffrn_reflns_limit_k_max 30
_diffrn_reflns_limit_k_min 0
_diffrn_reflns_limit_l_max 0
_diffrn_reflns_limit_l_min -13
_diffrn_reflns_number 3323
_diffrn_reflns_theta_max 25.0
_diffrn_reflns_theta_min 1.50
_diffrn_standards_decay_% -0.60
_diffrn_standards_interval_time 60
_diffrn_standards_number 3
_exptl_absorpt_coefficient_mu 0.543
_exptl_absorpt_correction_T_max 0.87
_exptl_absorpt_correction_T_min 0.85
_exptl_absorpt_correction_type 'azimuthal scans'
_exptl_absorpt_process_details '(North, Phillips & Mathews, 1968)'
_exptl_crystal_colour red
_exptl_crystal_density_diffrn 1.205
_exptl_crystal_density_meas ?
_exptl_crystal_description tablet
_exptl_crystal_F_000 1308
_exptl_crystal_size_max 0.380
_exptl_crystal_size_mid 0.310
_exptl_crystal_size_min 0.250
_refine_diff_density_max 0.44
_refine_diff_density_min -0.40
_refine_ls_extinction_coef '2.4(5) \\times 10^-7^'
_refine_ls_extinction_method ' I~o~(corr) = I~o~[1 + 2gI~c~] (Stout & Jensen, 1968)'
_refine_ls_goodness_of_fit_obs 2.33
_refine_ls_hydrogen_treatment constr
_refine_ls_matrix_type full
_refine_ls_number_parameters 206
_refine_ls_number_reflns 2378
_refine_ls_R_factor_obs .040
_refine_ls_shift/su_max 0.014
_refine_ls_structure_factor_coef F
_refine_ls_weighting_details 'w = 4F~o~^2^/[\s^2^(I)+(0.02I)^2^]'
_refine_ls_weighting_scheme sigma
_refine_ls_wR_factor_obs .045
_reflns_number_observed 2378
_reflns_number_total 3323
_reflns_observed_criterion I>1.5\s(I)
_cod_data_source_file fr1070.cif
_cod_data_source_block C36H54CoN2O2
_cod_depositor_comments
;
The following automatic conversions were performed:

'_atom_site_thermal_displace_type' tag value 'Uij' was replaced with
'Uani' value 23 times.

Automatic conversion script
Id: cif_fix_values 1646 2011-03-28 12:23:43Z adriana 

The following automatic conversions were performed:

'_exptl_crystal_density_meas' value 'not measured' was changed to '?'
- the value is perceived as not measured.

Automatic conversion script
Id: cif_fix_values 3008 2015-01-20 13:52:24Z robertas 
;
_cod_original_cell_volume 3338.5(8)
_cod_original_sg_symbol_H-M 'P n m a    '
_cod_database_code 2006929
_cod_database_fobs_code 2006929

loop_
_symmetry_equiv_pos_as_xyz
'  +x,  +y,  +z'
1/2+x,1/2-y,1/2-z
'  -x,1/2+y,  -z'
'1/2-x,  -y,1/2+z'
'  -x,  -y,  -z'
1/2-x,1/2+y,1/2+z
'  +x,1/2-y,  +z'
'1/2+x,  +y,1/2-z'

loop_
_atom_site_aniso_label
_atom_site_aniso_U_11
_atom_site_aniso_U_22
_atom_site_aniso_U_33
_atom_site_aniso_U_12
_atom_site_aniso_U_13
_atom_site_aniso_U_23
Co .0276(3) .0245(3) .0284(3) .0000 .0076(3) .0000
O .0359(10) .0247(9) .0410(10) .0001(8) .0140(10) .0012(8)
N .0350(10) .0300(10) .0390(10) .0020(10) .0160(10) .0030(10)
C1 .0300(10) .0270(10) .0290(10) .0000(10) .0000(10) -.0010(10)
C2 .0310(10) .0280(10) .0310(10) -.0030(10) .0020(10) .0010(10)
C3 .036(2) .0310(10) .036(2) -.0060(10) .0040(10) .0010(10)
C4 .038(2) .0260(10) .035(2) -.0020(10) .0000(10) -.0040(10)
C5 .036(2) .0290(10) .043(2) .0030(10) .0080(10) -.0050(10)
C6 .0340(10) .0280(10) .0330(10) .0010(10) .0050(10) .0010(10)
C7 .041(2) .029(2) .042(2) -.0020(10) .0140(10) .0030(10)
C8 .052(2) .045(2) .067(2) .000(2) .027(2) .009(2)
C9 .080(3) .054(2) .051(2) -.009(2) .023(2) -.017(2)
C10 .045(2) .046(2) .080(2) .010(2) .020(2) .015(2)
C11 .052(2) .0230(10) .046(2) -.0010(10) .0030(10) -.0030(10)
C12 .076(2) .031(2) .068(2) .005(2) .006(2) -.005(2)
C13 .085(3) .029(2) .151(4) -.013(2) .039(3) -.011(2)
C14 .138(4) .035(2) .064(2) .020(2) -.022(2) -.001(2)
C15 .041(2) .033(2) .047(2) .0060(10) .0160(10) -.0020(10)
C16A .030(4) .036(3) .034(4) .002(3) .013(3) .002(3)
C16B .033(4) .037(3) .031(4) -.001(3) .010(3) .001(3)
C17 .046(2) .043(2) .050(2) .0000(10) .025(2) -.007(2)
C18A .032(3) .070(6) .034(3) -.005(3) -.003(2) .004(3)
C18B .052(3) .053(4) .025(3) -.003(3) .006(3) -.002(2)

loop_
_atom_site_label
_atom_site_fract_x
_atom_site_fract_y
_atom_site_fract_z
_atom_site_U_iso_or_equiv
_atom_site_thermal_displace_type
_atom_site_calc_flag
_atom_site_calc_attached_atom
_atom_site_occupancy
Co .20374(4) .2500 .53256(4) .02680(10) Uani . . 1
O .2989(2) .29958(6) .4620(2) .0340(5) Uani . . 1
N .1073(2) .29949(8) .6027(2) .0346(6) Uani . . 1
C1 .2893(2) .35096(9) .4597(2) .0287(7) Uani . . 1
C2 .3688(2) .38138(9) .3910(2) .0300(7) Uani . . 1
C3 .3497(2) .43479(10) .3857(2) .0343(7) Uani . . 1
C4 .2594(2) .46228(10) .4444(2) .0330(7) Uani . . 1
C5 .1881(2) .43327(10) .5134(2) .0359(8) Uani . . 1
C6 .1997(2) .37770(10) .5224(2) .0316(7) Uani . . 1
C7 .4689(3) .35529(10) .3222(2) .0373(8) Uani . . 1
C8 .5486(3) .39510(10) .2610(3) .0545(10) Uani . . 1
C9 .4117(3) .32000(10) .2309(3) .0620(10) Uani . . 1
C10 .5500(3) .32270(10) .4000(3) .0570(10) Uani . . 1
C11 .2418(3) .52137(10) .4236(3) .0402(8) Uani . . 1
C12 .1762(3) .54790(10) .5206(3) .0580(10) Uani . . 1
C13 .3610(4) .54930(10) .4067(4) .0880(10) Uani . . 1
C14 .1654(4) .52820(10) .3164(3) .0790(10) Uani . . 1
C15 .1157(3) .35043(10) .5911(3) .0402(8) Uani . . 1
C16A -.0103(6) .2751(3) .6493(5) .033(2) Uani . . .5
C16B .0317(6) .2787(3) .6999(6) .034(2) Uani . . .5
C17 -.0698(3) .31280(10) .7349(3) .0464(9) Uani . . 1
C18A -.1003(5) .2666(2) .5519(4) .045(2) Uani . . .5
C18B .1077(5) .2693(2) .8056(4) .043(2) Uani . . .5
H1 .4017 .4547 .3385 .0412 Uiso calc C3 1
H2 .1284 .4506 .5572 .0430 Uiso calc C5 1
H3 .6083 .3770 .2189 .0654 Uiso calc C8 1
H4 .5011 .4156 .2107 .0654 Uiso calc C8 1
H5 .5858 .4174 .3153 .0654 Uiso calc C8 1
H6 .3641 .2938 .2665 .0740 Uiso calc C9 1
H7 .3628 .3408 .1824 .0740 Uiso calc C9 1
H8 .4730 .3037 .1874 .0740 Uiso calc C9 1
H9 .5031 .2976 .4399 .0684 Uiso calc C10 1
H10 .6085 .3051 .3555 .0684 Uiso calc C10 1
H11 .5888 .3453 .4528 .0684 Uiso calc C10 1
H12 .2223 .5449 .5882 .0698 Uiso calc C12 1
H13 .1647 .5840 .5031 .0698 Uiso calc C12 1
H14 .1006 .5315 .5314 .0698 Uiso calc C12 1
H15 .4075 .5465 .4741 .1058 Uiso calc C13 1
H16 .4031 .5335 .3454 .1058 Uiso calc C13 1
H17 .3470 .5853 .3901 .1058 Uiso calc C13 1
H18 .1541 .5646 .3017 .0951 Uiso calc C14 1
H19 .2050 .5124 .2536 .0951 Uiso calc C14 1
H20 .0897 .5118 .3273 .0951 Uiso calc C14 1
H21 .0603 .3712 .6327 .0482 Uiso calc C15 1
H22 -.0511 .3294 .8051 .0557 Uiso calc C17 .5
H23 -.0831 .3388 .6784 .0557 Uiso calc C17 .5
H24 -.1400 .2921 .7437 .0557 Uiso calc C17 .5
H25 -.1691 .2793 .5907 .0542 Uiso calc C18A .5
H26 -.1246 .2537 .4880 .0542 Uiso calc C18A .5
H27 -.0531 .2955 .5268 .0542 Uiso calc C18A .5
H28 .0609 .2521 .8618 .0519 Uiso calc C18B .5
H29 .1746 .2480 .7864 .0519 Uiso calc C18B .5
H30 .1351 .3021 .8344 .0519 Uiso calc C18B .5

loop_
_atom_type_symbol
_atom_type_scat_dispersion_real
_atom_type_scat_dispersion_imag
_atom_type_scat_source
C 0.002 0.002 'Cromer & Waber (1974)'
H 0.000 0.000 'Cromer & Waber (1974)'
Co 0.299 0.973 'Cromer & Waber (1974)'
N 0.004 0.003 'Cromer & Waber (1974)'
O 0.008 0.006 'Cromer & Waber (1974)'

loop_
_geom_angle_atom_site_label_1
_geom_angle_atom_site_label_2
_geom_angle_atom_site_label_3
_geom_angle_site_symmetry_1
_geom_angle_site_symmetry_3
_geom_angle
_geom_angle_publ_flag
O Co O . 7_555 86.20(10) yes
O Co N . . 94.02(8) yes
O Co N . 7_555 179.55(9) yes
N Co N . 7_555 85.80(10) yes
Co O C1 . . 130.0(2) no
Co N C15 . . 125.9(2) no
Co N C16A . . 112.1(3) no
Co N C16B . . 115.0(3) no
C15 N C16A . . 119.6(3) no
C15 N C16B . . 117.7(3) no
O C1 C2 . . 120.1(2) no
O C1 C6 . . 121.7(2) no
C2 C1 C6 . . 118.2(2) no
C1 C2 C3 . . 117.6(2) no
C1 C2 C7 . . 121.2(2) no
C3 C2 C7 . . 121.2(2) no
C2 C3 C4 . . 125.4(2) no
C3 C4 C5 . . 116.3(2) no
C3 C4 C11 . . 120.0(2) no
C5 C4 C11 . . 123.6(2) no
C4 C5 C6 . . 122.1(2) no
C1 C6 C5 . . 120.2(2) no
C1 C6 C15 . . 121.9(2) no
C5 C6 C15 . . 117.9(2) no
C2 C7 C8 . . 112.7(2) no
C2 C7 C9 . . 108.6(2) no
C2 C7 C10 . . 110.5(2) no
C8 C7 C9 . . 107.3(3) no
C8 C7 C10 . . 107.2(2) no
C9 C7 C10 . . 110.3(2) no
C4 C11 C12 . . 112.2(2) no
C4 C11 C13 . . 111.5(3) no
C4 C11 C14 . . 108.2(2) no
C12 C11 C13 . . 108.2(3) no
C12 C11 C14 . . 107.5(3) no
C13 C11 C14 . . 109.1(3) no
N C15 C6 . . 126.3(2) no
N C16A C16B . 7_555 103.4(5) no
N C16A C17 . . 110.2(4) no
N C16A C18A . . 110.1(4) no
C16B C16A C17 7_555 . 115.2(5) no
C16B C16A C18A 7_555 . 110.9(4) no
C17 C16A C18A . . 107.1(5) no
N C16B C16A . 7_555 100.7(5) no
N C16B C16B . . 110.4(3) no
N C16B C17 . . 115.4(5) no
N C16B C18B . . 111.1(5) no
C16A C16B C17 7_555 . 112.9(5) no
C16A C16B C18B 7_555 . 109.9(5) no
C17 C16B C18B . . 106.8(5) no

loop_
_geom_bond_atom_site_label_1
_geom_bond_atom_site_label_2
_geom_bond_site_symmetry_1
_geom_bond_site_symmetry_2
_geom_bond_distance
_geom_bond_publ_flag
Co O . . 1.846(2) yes
Co N . . 1.850(2) yes
O C1 . . 1.312(3) yes
N C15 . . 1.306(3) yes
N C16A . . 1.552(7) yes
N C16B . . 1.517(7) yes
C1 C2 . . 1.428(3) yes
C1 C6 . . 1.416(4) yes
C2 C3 . . 1.377(3) yes
C2 C7 . . 1.530(4) yes
C3 C4 . . 1.408(4) yes
C4 C5 . . 1.355(4) yes
C4 C11 . . 1.536(4) yes
C5 C6 . . 1.423(4) yes
C6 C15 . . 1.419(4) yes
C7 C8 . . 1.528(4) yes
C7 C9 . . 1.538(4) yes
C7 C10 . . 1.530(4) yes
C11 C12 . . 1.515(4) yes
C11 C13 . . 1.521(4) yes
C11 C14 . . 1.532(5) yes
C16A C16B . 7_555 1.563(7) yes
C16A C17 . . 1.541(7) yes
C16A C18A . . 1.539(8) yes
C16B C17 . . 1.485(7) yes
C16B C18B . . 1.524(8) yes

loop_
_geom_torsion_atom_site_label_1
_geom_torsion_atom_site_label_2
_geom_torsion_atom_site_label_3
_geom_torsion_atom_site_label_4
_geom_torsion_site_symmetry_1
_geom_torsion
_geom_torsion_publ_flag
Co O C1 C2 . -174.8(2) no
Co O C1 C6 . 4.0(4) no
Co N C15 C6 . 0.3(5) no
O Co N C15 . 2.4(3) no
O Co N C16A . 165.0(3) no
O Co N C16B . -163.7(3) no
O Co N C15 7_555 115(11) no
O C1 C2 C3 . 175.7(2) no
O C1 C2 C7 . -2.1(4) no
O C1 C6 C5 . -176.8(2) no
O C1 C6 C15 . 0.0(4) no
N Co O C1 . -4.6(2) no
N Co O C1 7_555 -57(11) no
N Co N C15 . 177.2(2) no
N Co N C16A . 14.6(3) no
N Co N C16B . -16.7(3) no
N C15 C6 C1 . -2.2(5) no
N C15 C6 C5 . 174.7(3) no
C1 C2 C3 C4 . 1.4(4) no
C1 C2 C7 C8 . -176.2(3) no
C1 C2 C7 C9 . 64.9(3) no
C1 C2 C7 C10 . -56.2(3) no
C1 C6 C5 C4 . 1.1(4) no
C2 C1 C6 C5 . 2.0(4) no
C2 C1 C6 C15 . 178.8(2) no
C2 C3 C4 C5 . 1.6(4) no
C2 C3 C4 C11 . -175.2(3) no
C3 C2 C1 C6 . -3.1(4) no
C3 C2 C7 C8 . 6.1(4) no
C3 C2 C7 C9 . -112.8(3) no
C3 C2 C7 C10 . 126.0(3) no
C3 C4 C5 C6 . -2.8(4) no
C3 C4 C11 C12 . -158.9(3) no
C3 C4 C11 C13 . -37.4(4) no
C3 C4 C11 C14 . 82.6(3) no
C4 C3 C2 C7 . 179.2(2) no
C4 C5 C6 C15 . -175.9(3) no
C5 C4 C11 C12 . 24.5(4) no
C5 C4 C11 C13 . 146.1(3) no
C5 C4 C11 C14 . -94.0(4) no
C6 C1 C2 C7 . 179.1(2) no
C6 C5 C4 C11 . 173.8(3) no
C6 C15 N C16A . -161.1(4) no
C6 C15 N C16B . 166.1(4) no
